data_7028475
loop_
_publ_author_name
'Du, Ke-Zhao'
'Feng, Mei-Ling'
'Qi, Xing-Hui'
'Ma, Zu-Ju'
'Li, Long-Hua'
'Li, Jian-Rong'
'Du, Cheng-Feng'
'Zou, Guo-Dong'
'Huang, Xiao-Ying'

_publ_section_title
;
 (enH2)4.5[In(As(V)S4)3][As2(III)(\m-S2)S3]Cl and (enH2)MnAs(III)As(V)S6:
 two thioarsenates(iii, v) with mixed-valent optical properties.
;
_journal_issue 7
_journal_name_full 'Dalton transactions (Cambridge, England : 2003)'
_journal_page_first 2733
_journal_page_last 2736
_journal_paper_doi 10.1039/c3dt53048e
_journal_volume 43
_journal_year 2014
_chemical_formula_moiety 'As3 In S12, As2 S5, 4.5(C2 H10 N2), Cl'
_chemical_formula_sum 'C9 H45 As5 Cl In N9 S17'
_chemical_formula_weight 1349.43
_chemical_name_systematic
;
 ?
;
_space_group_crystal_system triclinic
_space_group_IT_number 2
_space_group_name_Hall '-P 1'
_space_group_name_H-M_alt 'P -1'
_symmetry_space_group_name_Hall '-P 1'
_symmetry_space_group_name_H-M 'P -1'
_atom_sites_solution_hydrogens geom
_audit_creation_method SHELXL-2013
_cell_angle_alpha 92.360(2)
_cell_angle_beta 91.777(2)
_cell_angle_gamma 95.691(2)
_cell_formula_units_Z 2
_cell_length_a 12.2025(3)
_cell_length_b 12.2240(3)
_cell_length_c 14.8497(3)
_cell_measurement_reflns_used 6445
_cell_measurement_temperature 293(2)
_cell_measurement_theta_max 29.1900
_cell_measurement_theta_min 2.4834
_cell_volume 2200.87(9)
_computing_cell_refinement
;
CrysAlisPro, Agilent Technologies,
Version 1.171.35.21 (release 20-01-2012 CrysAlis171 .NET)
(compiled Jan 23 2012,18:06:46)
;
_computing_data_collection
;
CrysAlisPro, Agilent Technologies,
Version 1.171.35.21 (release 20-01-2012 CrysAlis171 .NET)
(compiled Jan 23 2012,18:06:46)
;
_computing_data_reduction
;
CrysAlisPro, Agilent Technologies,
Version 1.171.35.21 (release 20-01-2012 CrysAlis171 .NET)
(compiled Jan 23 2012,18:06:46)
;
_computing_molecular_graphics 'DIAMOND. Version 3.0. Crystal Impact'
_computing_publication_material 'Windows Word 2003'
_computing_structure_refinement 'SHELXL-2013 (Sheldrick, 2013)'
_diffrn_ambient_temperature 293(2)
_diffrn_detector_area_resol_mean 16.2083
_diffrn_measured_fraction_theta_full 0.999
_diffrn_measured_fraction_theta_max 0.999
_diffrn_measurement_device_type 'Xcalibur, Eos'
_diffrn_measurement_method '\w scans'
_diffrn_radiation_type MoK\a
_diffrn_radiation_wavelength 0.71073
_diffrn_reflns_av_R_equivalents 0.0339
_diffrn_reflns_av_unetI/netI 0.0547
_diffrn_reflns_Laue_measured_fraction_full 0.999
_diffrn_reflns_Laue_measured_fraction_max 0.999
_diffrn_reflns_limit_h_max 14
_diffrn_reflns_limit_h_min -14
_diffrn_reflns_limit_k_max 14
_diffrn_reflns_limit_k_min -14
_diffrn_reflns_limit_l_max 18
_diffrn_reflns_limit_l_min -17
_diffrn_reflns_number 17559
_diffrn_reflns_point_group_measured_fraction_full 0.999
_diffrn_reflns_point_group_measured_fraction_max 0.999
_diffrn_reflns_theta_full 25.242
_diffrn_reflns_theta_max 25.679
_diffrn_reflns_theta_min 2.488
_diffrn_source 'Enhance (Mo) X-ray Source'
_exptl_absorpt_coefficient_mu 5.158
_exptl_absorpt_correction_T_max 1.00000
_exptl_absorpt_correction_T_min 0.64558
_exptl_absorpt_correction_type multi-scan
_exptl_absorpt_process_details
;
CrysAlisPro, Agilent Technologies,
Version 1.171.35.21 (release 20-01-2012 CrysAlis171 .NET)
(compiled Jan 23 2012,18:06:46)
Empirical absorption correction using spherical harmonics,
 implemented in SCALE3 ABSPACK scaling algorithm.
;
_exptl_crystal_colour green
_exptl_crystal_density_diffrn 2.036
_exptl_crystal_density_method 'not measured'
_exptl_crystal_description sheet
_exptl_crystal_F_000 1330
_exptl_crystal_size_max 0.27
_exptl_crystal_size_mid 0.22
_exptl_crystal_size_min 0.07
_refine_diff_density_max 0.559
_refine_diff_density_min -0.971
_refine_diff_density_rms 0.117
_refine_ls_extinction_method none
_refine_ls_goodness_of_fit_ref 1.002
_refine_ls_hydrogen_treatment constr
_refine_ls_matrix_type full
_refine_ls_number_parameters 388
_refine_ls_number_reflns 8330
_refine_ls_number_restraints 0
_refine_ls_restrained_S_all 1.002
_refine_ls_R_factor_all 0.0434
_refine_ls_R_factor_gt 0.0326
_refine_ls_shift/su_max 0.001
_refine_ls_shift/su_mean 0.000
_refine_ls_structure_factor_coef Fsqd
_refine_ls_weighting_details
;
 w=1/[\s^2^(Fo^2^)+(0.0250P)^2^]
 where P=(Fo^2^+2Fc^2^)/3
;
_refine_ls_weighting_scheme calc
_refine_ls_wR_factor_gt 0.0638
_refine_ls_wR_factor_ref 0.0708
_reflns_Friedel_coverage 0.000
_reflns_number_gt 6986
_reflns_number_total 8330
_reflns_threshold_expression 'I > 2\s(I)'
_cod_data_source_file c3dt53048e.txt
_cod_data_source_block X
_cod_database_code 7028475
_shelx_space_group_comment
;
The symmetry employed for this shelxl refinement is uniquely defined
by the following loop, which should always be used as a source of
symmetry information in preference to the above space-group names.
They are only intended as comments.
;
_shelxl_version_number 2013-2

loop_
_space_group_symop_operation_xyz
'x, y, z'
'-x, -y, -z'

loop_
_atom_site_label
_atom_site_type_symbol
_atom_site_fract_x
_atom_site_fract_y
_atom_site_fract_z
_atom_site_U_iso_or_equiv
_atom_site_adp_type
_atom_site_occupancy
_atom_site_site_symmetry_order
_atom_site_calc_flag
_atom_site_refinement_flags_posn
_atom_site_refinement_flags_adp
In1 In 0.49542(2) 0.22263(2) 0.74606(2) 0.02368(8) Uani 1 1 d . .
As1 As 0.30648(4) 0.36058(3) 0.63915(3) 0.02272(10) Uani 1 1 d . .
As2 As 0.50251(3) 0.23108(3) 0.97364(3) 0.02184(10) Uani 1 1 d . .
As3 As 0.67218(3) 0.10737(3) 0.61378(3) 0.02097(10) Uani 1 1 d . .
As4 As 0.17580(4) 0.27809(4) 0.25419(3) 0.03286(12) Uani 1 1 d . .
As5 As -0.13040(4) 0.22154(4) 0.25923(3) 0.03324(12) Uani 1 1 d . .
S1 S 0.48607(9) 0.38421(9) 0.63199(7) 0.0273(2) Uani 1 1 d . .
S2 S 0.28089(9) 0.22181(8) 0.72782(7) 0.0263(2) Uani 1 1 d . .
S3 S 0.22661(10) 0.31311(9) 0.51160(7) 0.0309(3) Uani 1 1 d . .
S4 S 0.24878(10) 0.50980(9) 0.69365(8) 0.0353(3) Uani 1 1 d . .
S5 S 0.51625(9) 0.36912(8) 0.88297(7) 0.0256(2) Uani 1 1 d . .
S6 S 0.49338(9) 0.08953(8) 0.87886(7) 0.0277(2) Uani 1 1 d . .
S7 S 0.35751(9) 0.23220(9) 1.05199(7) 0.0313(3) Uani 1 1 d . .
S8 S 0.64386(9) 0.23906(9) 1.06466(7) 0.0306(3) Uani 1 1 d . .
S9 S 0.71082(9) 0.23418(8) 0.72172(7) 0.0262(2) Uani 1 1 d . .
S10 S 0.49408(9) 0.06863(9) 0.62200(7) 0.0264(2) Uani 1 1 d . .
S11 S 0.75232(10) -0.03776(9) 0.63796(7) 0.0295(3) Uani 1 1 d . .
S12 S 0.71977(9) 0.17017(9) 0.48580(7) 0.0282(3) Uani 1 1 d . .
S13 S -0.06537(11) 0.30131(10) 0.13132(8) 0.0402(3) Uani 1 1 d . .
S14 S 0.07999(10) 0.23513(9) 0.11850(7) 0.0343(3) Uani 1 1 d . .
S15 S 0.02500(11) 0.28700(10) 0.34133(7) 0.0385(3) Uani 1 1 d . .
S16 S 0.24128(10) 0.44998(9) 0.24860(7) 0.0329(3) Uani 1 1 d . .
S17 S -0.11266(10) 0.04894(9) 0.23626(7) 0.0349(3) Uani 1 1 d . .
N1 N 0.1194(3) 0.9576(3) 0.1782(2) 0.0354(9) Uani 1 1 d . .
H1C H 0.1481 0.9703 0.2339 0.053 Uiso 1 1 calc R U
H1D H 0.0873 0.8890 0.1723 0.053 Uiso 1 1 calc R U
H1E H 0.0697 1.0045 0.1677 0.053 Uiso 1 1 calc R U
N2 N 0.2513(3) 0.9915(3) -0.0452(2) 0.0357(9) Uani 1 1 d . .
H2C H 0.2237 0.9890 -0.1015 0.054 Uiso 1 1 calc R U
H2D H 0.2977 0.9402 -0.0398 0.054 Uiso 1 1 calc R U
H2E H 0.2870 1.0575 -0.0322 0.054 Uiso 1 1 calc R U
C1 C 0.2083(4) 0.9727(4) 0.1124(3) 0.0316(10) Uani 1 1 d . .
H1A H 0.2562 0.9143 0.1176 0.038 Uiso 1 1 calc R U
H1B H 0.2522 1.0423 0.1262 0.038 Uiso 1 1 calc R U
C2 C 0.1613(4) 0.9712(4) 0.0172(3) 0.0313(10) Uani 1 1 d . .
H2A H 0.1205 0.9003 0.0020 0.038 Uiso 1 1 calc R U
H2B H 0.1110 1.0275 0.0122 0.038 Uiso 1 1 calc R U
N3 N 0.0252(3) 0.5748(3) 0.3068(2) 0.0430(10) Uani 1 1 d . .
H3C H 0.0148 0.6223 0.2643 0.065 Uiso 1 1 calc R U
H3D H -0.0363 0.5303 0.3120 0.065 Uiso 1 1 calc R U
H3E H 0.0797 0.5351 0.2917 0.065 Uiso 1 1 calc R U
N4 N 0.2331(3) 0.5726(3) 0.4479(2) 0.0328(9) Uani 1 1 d . .
H4C H 0.2616 0.5285 0.4866 0.049 Uiso 1 1 calc R U
H4D H 0.2648 0.6409 0.4577 0.049 Uiso 1 1 calc R U
H4E H 0.2449 0.5494 0.3917 0.049 Uiso 1 1 calc R U
C3 C 0.0542(4) 0.6356(4) 0.3938(3) 0.0365(11) Uani 1 1 d . .
H3A H -0.0127 0.6567 0.4202 0.044 Uiso 1 1 calc R U
H3B H 0.1005 0.7025 0.3826 0.044 Uiso 1 1 calc R U
C4 C 0.1133(4) 0.5707(4) 0.4604(3) 0.0313(11) Uani 1 1 d . .
H4A H 0.1016 0.5995 0.5208 0.038 Uiso 1 1 calc R U
H4B H 0.0809 0.4949 0.4558 0.038 Uiso 1 1 calc R U
N5 N 0.7867(3) 0.3927(3) 0.9318(2) 0.0334(9) Uani 1 1 d . .
H5C H 0.8447 0.3661 0.9071 0.050 Uiso 1 1 calc R U
H5D H 0.7384 0.4061 0.8884 0.050 Uiso 1 1 calc R U
H5E H 0.7551 0.3437 0.9681 0.050 Uiso 1 1 calc R U
N6 N 0.7628(3) 0.6308(3) 1.0920(2) 0.0382(10) Uani 1 1 d . .
H6C H 0.7285 0.6348 1.1439 0.057 Uiso 1 1 calc R U
H6D H 0.7381 0.6787 1.0546 0.057 Uiso 1 1 calc R U
H6E H 0.8350 0.6467 1.1022 0.057 Uiso 1 1 calc R U
C5 C 0.8230(4) 0.4957(3) 0.9842(3) 0.0330(11) Uani 1 1 d . .
H5A H 0.8328 0.5559 0.9436 0.040 Uiso 1 1 calc R U
H5B H 0.8934 0.4890 1.0145 0.040 Uiso 1 1 calc R U
C6 C 0.7414(4) 0.5202(4) 1.0516(3) 0.0437(13) Uani 1 1 d . .
H6A H 0.6684 0.5117 1.0228 0.052 Uiso 1 1 calc R U
H6B H 0.7424 0.4676 1.0986 0.052 Uiso 1 1 calc R U
N7 N 0.4628(3) 0.2091(3) 0.4368(2) 0.0308(9) Uani 1 1 d . .
H7C H 0.4528 0.2316 0.4934 0.046 Uiso 1 1 calc R U
H7D H 0.5225 0.1729 0.4348 0.046 Uiso 1 1 calc R U
H7E H 0.4043 0.1648 0.4163 0.046 Uiso 1 1 calc R U
N8 N 0.5056(3) 0.3676(3) 0.2279(2) 0.0363(10) Uani 1 1 d . .
H8C H 0.5124 0.3456 0.1706 0.054 Uiso 1 1 calc R U
H8D H 0.5638 0.4139 0.2458 0.054 Uiso 1 1 calc R U
H8E H 0.4446 0.4015 0.2329 0.054 Uiso 1 1 calc R U
C7 C 0.4774(4) 0.3056(3) 0.3799(3) 0.0332(11) Uani 1 1 d . .
H7A H 0.5389 0.3558 0.4039 0.040 Uiso 1 1 calc R U
H7B H 0.4117 0.3441 0.3808 0.040 Uiso 1 1 calc R U
C8 C 0.4987(4) 0.2703(4) 0.2853(3) 0.0370(12) Uani 1 1 d . .
H8A H 0.4396 0.2164 0.2624 0.044 Uiso 1 1 calc R U
H8B H 0.5672 0.2363 0.2837 0.044 Uiso 1 1 calc R U
N9 N 0.1342(3) 0.0520(3) 0.5602(2) 0.0327(9) Uani 1 1 d . .
H9C H 0.1655 0.1202 0.5715 0.049 Uiso 1 1 calc R U
H9D H 0.1756 0.0162 0.5230 0.049 Uiso 1 1 calc R U
H9E H 0.1281 0.0172 0.6115 0.049 Uiso 1 1 calc R U
C9 C 0.0233(4) 0.0557(3) 0.5176(3) 0.0390(12) Uani 1 1 d . .
H9A H 0.0282 0.1056 0.4684 0.047 Uiso 1 1 calc R U
H9B H -0.0254 0.0835 0.5615 0.047 Uiso 1 1 calc R U
Cl1 Cl 0.00849(10) 0.71663(9) 0.13445(8) 0.0395(3) Uani 1 1 d . .

loop_
_atom_site_aniso_label
_atom_site_aniso_U_11
_atom_site_aniso_U_22
_atom_site_aniso_U_33
_atom_site_aniso_U_23
_atom_site_aniso_U_13
_atom_site_aniso_U_12
In1 0.02480(18) 0.02645(17) 0.02014(15) -0.00073(12) 0.00131(12) 0.00495(12)
As1 0.0210(3) 0.0203(2) 0.0265(2) -0.00092(18) -0.00144(18) 0.00193(17)
As2 0.0206(3) 0.0247(2) 0.0195(2) -0.00111(18) 0.00161(17) -0.00050(17)
As3 0.0225(3) 0.0189(2) 0.0215(2) -0.00086(17) 0.00246(17) 0.00200(17)
As4 0.0305(3) 0.0237(2) 0.0442(3) 0.0041(2) -0.0072(2) 0.0038(2)
As5 0.0286(3) 0.0309(3) 0.0400(3) -0.0015(2) 0.0054(2) 0.0018(2)
S1 0.0210(6) 0.0274(6) 0.0333(6) 0.0037(5) 0.0015(5) -0.0002(4)
S2 0.0269(7) 0.0244(6) 0.0268(5) 0.0015(5) 0.0023(5) -0.0021(4)
S3 0.0336(7) 0.0315(6) 0.0266(5) -0.0014(5) -0.0071(5) 0.0024(5)
S4 0.0312(7) 0.0256(6) 0.0485(7) -0.0087(5) -0.0007(5) 0.0050(5)
S5 0.0277(7) 0.0234(6) 0.0253(5) 0.0013(4) 0.0002(5) 0.0003(4)
S6 0.0338(7) 0.0229(6) 0.0258(5) -0.0027(5) 0.0058(5) -0.0001(5)
S7 0.0278(7) 0.0370(7) 0.0285(6) -0.0037(5) 0.0100(5) -0.0011(5)
S8 0.0277(7) 0.0327(6) 0.0305(6) 0.0026(5) -0.0071(5) -0.0002(5)
S9 0.0271(7) 0.0247(6) 0.0256(5) -0.0052(4) 0.0006(5) 0.0003(4)
S10 0.0244(6) 0.0261(6) 0.0276(5) -0.0022(5) 0.0025(5) -0.0016(4)
S11 0.0349(7) 0.0232(6) 0.0315(6) -0.0015(5) -0.0014(5) 0.0092(5)
S12 0.0314(7) 0.0292(6) 0.0236(5) 0.0016(5) 0.0053(5) 0.0003(5)
S13 0.0413(8) 0.0399(7) 0.0398(7) 0.0126(6) -0.0081(6) 0.0044(6)
S14 0.0396(8) 0.0297(6) 0.0319(6) -0.0058(5) 0.0060(5) -0.0039(5)
S15 0.0475(9) 0.0383(7) 0.0263(6) -0.0044(5) 0.0005(5) -0.0105(6)
S16 0.0356(7) 0.0273(6) 0.0338(6) -0.0016(5) 0.0007(5) -0.0045(5)
S17 0.0436(8) 0.0267(6) 0.0333(6) 0.0013(5) 0.0012(5) -0.0028(5)
N1 0.038(3) 0.032(2) 0.035(2) -0.0007(17) -0.0002(18) -0.0021(17)
N2 0.035(3) 0.035(2) 0.036(2) -0.0013(18) -0.0004(18) -0.0011(18)
C1 0.028(3) 0.032(3) 0.033(2) 0.004(2) 0.000(2) -0.002(2)
C2 0.026(3) 0.032(3) 0.035(2) -0.007(2) 0.003(2) 0.0002(19)
N3 0.037(3) 0.049(3) 0.043(2) 0.010(2) -0.0036(19) 0.004(2)
N4 0.036(2) 0.031(2) 0.0304(19) 0.0049(17) -0.0034(17) -0.0009(17)
C3 0.028(3) 0.033(3) 0.049(3) 0.001(2) 0.009(2) 0.001(2)
C4 0.033(3) 0.031(2) 0.029(2) -0.001(2) 0.008(2) -0.003(2)
N5 0.031(2) 0.033(2) 0.036(2) -0.0066(17) 0.0045(17) 0.0029(17)
N6 0.029(2) 0.046(2) 0.039(2) -0.0098(19) -0.0017(18) 0.0063(18)
C5 0.036(3) 0.032(3) 0.031(2) 0.001(2) 0.007(2) 0.000(2)
C6 0.040(3) 0.033(3) 0.057(3) -0.016(2) 0.010(3) 0.001(2)
N7 0.032(2) 0.036(2) 0.0250(18) 0.0017(16) -0.0017(16) 0.0043(17)
N8 0.045(3) 0.038(2) 0.0227(18) -0.0005(17) 0.0018(17) -0.0089(18)
C7 0.048(3) 0.027(2) 0.025(2) 0.0023(19) 0.009(2) 0.003(2)
C8 0.043(3) 0.033(3) 0.035(2) 0.000(2) 0.003(2) 0.000(2)
N9 0.033(2) 0.031(2) 0.034(2) -0.0067(17) 0.0025(17) -0.0006(17)
C9 0.038(3) 0.033(3) 0.046(3) -0.005(2) -0.002(2) 0.002(2)
Cl1 0.0290(7) 0.0399(7) 0.0484(7) -0.0004(6) 0.0007(5) -0.0016(5)

loop_
_atom_type_symbol
_atom_type_description
_atom_type_scat_dispersion_real
_atom_type_scat_dispersion_imag
_atom_type_scat_source
C C 0.0033 0.0016 'International Tables Vol C Tables 4.2.6.8 and 6.1.1.4'
H H 0.0000 0.0000 'International Tables Vol C Tables 4.2.6.8 and 6.1.1.4'
N N 0.0061 0.0033 'International Tables Vol C Tables 4.2.6.8 and 6.1.1.4'
S S 0.1246 0.1234 'International Tables Vol C Tables 4.2.6.8 and 6.1.1.4'
As As 0.0499 2.0058 'International Tables Vol C Tables 4.2.6.8 and 6.1.1.4'
In In -0.7276 1.3100 'International Tables Vol C Tables 4.2.6.8 and 6.1.1.4'
Cl Cl 0.1484 0.1585 'International Tables Vol C Tables 4.2.6.8 and 6.1.1.4'

loop_
_geom_angle_atom_site_label_1
_geom_angle_atom_site_label_2
_geom_angle_atom_site_label_3
_geom_angle
_geom_angle_site_symmetry_1
_geom_angle_site_symmetry_3
S10 In1 S6 94.68(3) . .
S10 In1 S2 90.84(3) . .
S6 In1 S2 96.15(3) . .
S10 In1 S5 173.05(4) . .
S6 In1 S5 80.71(3) . .
S2 In1 S5 94.81(3) . .
S10 In1 S9 81.76(3) . .
S6 In1 S9 96.47(3) . .
S2 In1 S9 165.84(3) . .
S5 In1 S9 93.53(3) . .
S10 In1 S1 95.04(3) . .
S6 In1 S1 169.82(3) . .
S2 In1 S1 80.66(3) . .
S5 In1 S1 89.88(3) . .
S9 In1 S1 87.94(3) . .
S3 As1 S4 110.67(5) . .
S3 As1 S1 112.70(5) . .
S4 As1 S1 109.02(5) . .
S3 As1 S2 108.25(4) . .
S4 As1 S2 113.38(4) . .
S1 As1 S2 102.64(4) . .
S7 As2 S8 108.38(5) . .
S7 As2 S6 112.06(5) . .
S8 As2 S6 112.41(5) . .
S7 As2 S5 111.15(5) . .
S8 As2 S5 110.82(4) . .
S6 As2 S5 101.96(4) . .
S11 As3 S12 109.56(4) . .
S11 As3 S10 109.17(4) . .
S12 As3 S10 112.95(4) . .
S11 As3 S9 111.73(4) . .
S12 As3 S9 110.32(4) . .
S10 As3 S9 103.00(4) . .
S16 As4 S15 103.00(5) . .
S16 As4 S14 105.73(4) . .
S15 As4 S14 96.80(4) . .
S17 As5 S15 103.94(5) . .
S17 As5 S13 104.28(5) . .
S15 As5 S13 91.98(4) . .
As1 S1 In1 87.86(3) . .
As1 S2 In1 88.78(4) . .
As2 S5 In1 87.90(4) . .
As2 S6 In1 89.27(4) . .
As3 S9 In1 86.48(4) . .
As3 S10 In1 88.52(4) . .
S14 S13 As5 101.44(6) . .
S13 S14 As4 105.22(6) . .
As5 S15 As4 109.62(5) . .
C1 N1 H1C 109.5 . .
C1 N1 H1D 109.5 . .
H1C N1 H1D 109.5 . .
C1 N1 H1E 109.5 . .
H1C N1 H1E 109.5 . .
H1D N1 H1E 109.5 . .
C2 N2 H2C 109.5 . .
C2 N2 H2D 109.5 . .
H2C N2 H2D 109.5 . .
C2 N2 H2E 109.5 . .
H2C N2 H2E 109.5 . .
H2D N2 H2E 109.5 . .
N1 C1 C2 111.1(3) . .
N1 C1 H1A 109.4 . .
C2 C1 H1A 109.4 . .
N1 C1 H1B 109.4 . .
C2 C1 H1B 109.4 . .
H1A C1 H1B 108.0 . .
N2 C2 C1 109.4(3) . .
N2 C2 H2A 109.8 . .
C1 C2 H2A 109.8 . .
N2 C2 H2B 109.8 . .
C1 C2 H2B 109.8 . .
H2A C2 H2B 108.2 . .
C3 N3 H3C 109.5 . .
C3 N3 H3D 109.5 . .
H3C N3 H3D 109.5 . .
C3 N3 H3E 109.5 . .
H3C N3 H3E 109.5 . .
H3D N3 H3E 109.5 . .
C4 N4 H4C 109.5 . .
C4 N4 H4D 109.5 . .
H4C N4 H4D 109.5 . .
C4 N4 H4E 109.5 . .
H4C N4 H4E 109.5 . .
H4D N4 H4E 109.5 . .
N3 C3 C4 113.6(4) . .
N3 C3 H3A 108.9 . .
C4 C3 H3A 108.9 . .
N3 C3 H3B 108.9 . .
C4 C3 H3B 108.9 . .
H3A C3 H3B 107.7 . .
N4 C4 C3 114.4(3) . .
N4 C4 H4A 108.7 . .
C3 C4 H4A 108.7 . .
N4 C4 H4B 108.7 . .
C3 C4 H4B 108.7 . .
H4A C4 H4B 107.6 . .
C5 N5 H5C 109.5 . .
C5 N5 H5D 109.5 . .
H5C N5 H5D 109.5 . .
C5 N5 H5E 109.5 . .
H5C N5 H5E 109.5 . .
H5D N5 H5E 109.5 . .
C6 N6 H6C 109.5 . .
C6 N6 H6D 109.5 . .
H6C N6 H6D 109.5 . .
C6 N6 H6E 109.5 . .
H6C N6 H6E 109.5 . .
H6D N6 H6E 109.5 . .
N5 C5 C6 110.8(4) . .
N5 C5 H5A 109.5 . .
C6 C5 H5A 109.5 . .
N5 C5 H5B 109.5 . .
C6 C5 H5B 109.5 . .
H5A C5 H5B 108.1 . .
N6 C6 C5 112.4(4) . .
N6 C6 H6A 109.1 . .
C5 C6 H6A 109.1 . .
N6 C6 H6B 109.1 . .
C5 C6 H6B 109.1 . .
H6A C6 H6B 107.9 . .
C7 N7 H7C 109.5 . .
C7 N7 H7D 109.5 . .
H7C N7 H7D 109.5 . .
C7 N7 H7E 109.5 . .
H7C N7 H7E 109.5 . .
H7D N7 H7E 109.5 . .
C8 N8 H8C 109.5 . .
C8 N8 H8D 109.5 . .
H8C N8 H8D 109.5 . .
C8 N8 H8E 109.5 . .
H8C N8 H8E 109.5 . .
H8D N8 H8E 109.5 . .
N7 C7 C8 110.4(3) . .
N7 C7 H7A 109.6 . .
C8 C7 H7A 109.6 . .
N7 C7 H7B 109.6 . .
C8 C7 H7B 109.6 . .
H7A C7 H7B 108.1 . .
C7 C8 N8 109.6(3) . .
C7 C8 H8A 109.8 . .
N8 C8 H8A 109.8 . .
C7 C8 H8B 109.8 . .
N8 C8 H8B 109.8 . .
H8A C8 H8B 108.2 . .
C9 N9 H9C 109.5 . .
C9 N9 H9D 109.5 . .
H9C N9 H9D 109.5 . .
C9 N9 H9E 109.5 . .
H9C N9 H9E 109.5 . .
H9D N9 H9E 109.5 . .
N9 C9 C9 111.0(5) . 2_556
N9 C9 H9A 109.4 . .
C9 C9 H9A 109.4 2_556 .
N9 C9 H9B 109.4 . .
C9 C9 H9B 109.4 2_556 .
H9A C9 H9B 108.0 . .

loop_
_geom_bond_atom_site_label_1
_geom_bond_atom_site_label_2
_geom_bond_distance
_geom_bond_site_symmetry_2
In1 S10 2.5777(11) .
In1 S6 2.6069(10) .
In1 S2 2.6224(12) .
In1 S5 2.6423(11) .
In1 S9 2.6549(11) .
In1 S1 2.6630(10) .
As1 S3 2.1348(11) .
As1 S4 2.1555(12) .
As1 S1 2.1882(12) .
As1 S2 2.1939(10) .
As2 S7 2.1484(11) .
As2 S8 2.1500(12) .
As2 S6 2.1769(11) .
As2 S5 2.1984(10) .
As3 S11 2.1465(11) .
As3 S12 2.1538(10) .
As3 S10 2.1862(12) .
As3 S9 2.1904(11) .
As4 S16 2.1784(11) .
As4 S15 2.2908(13) .
As4 S14 2.3124(12) .
As5 S17 2.1566(12) .
As5 S15 2.2799(13) .
As5 S13 2.2980(12) .
S13 S14 2.0321(18) .
N1 C1 1.485(5) .
N1 H1C 0.8900 .
N1 H1D 0.8900 .
N1 H1E 0.8900 .
N2 C2 1.468(5) .
N2 H2C 0.8900 .
N2 H2D 0.8900 .
N2 H2E 0.8900 .
C1 C2 1.507(5) .
C1 H1A 0.9700 .
C1 H1B 0.9700 .
C2 H2A 0.9700 .
C2 H2B 0.9700 .
N3 C3 1.479(5) .
N3 H3C 0.8900 .
N3 H3D 0.8900 .
N3 H3E 0.8900 .
N4 C4 1.476(5) .
N4 H4C 0.8900 .
N4 H4D 0.8900 .
N4 H4E 0.8900 .
C3 C4 1.504(6) .
C3 H3A 0.9700 .
C3 H3B 0.9700 .
C4 H4A 0.9700 .
C4 H4B 0.9700 .
N5 C5 1.475(5) .
N5 H5C 0.8900 .
N5 H5D 0.8900 .
N5 H5E 0.8900 .
N6 C6 1.452(5) .
N6 H6C 0.8900 .
N6 H6D 0.8900 .
N6 H6E 0.8900 .
C5 C6 1.477(5) .
C5 H5A 0.9700 .
C5 H5B 0.9700 .
C6 H6A 0.9700 .
C6 H6B 0.9700 .
N7 C7 1.478(5) .
N7 H7C 0.8900 .
N7 H7D 0.8900 .
N7 H7E 0.8900 .
N8 C8 1.490(5) .
N8 H8C 0.8900 .
N8 H8D 0.8900 .
N8 H8E 0.8900 .
C7 C8 1.490(5) .
C7 H7A 0.9700 .
C7 H7B 0.9700 .
C8 H8A 0.9700 .
C8 H8B 0.9700 .
N9 C9 1.481(6) .
N9 H9C 0.8900 .
N9 H9D 0.8900 .
N9 H9E 0.8900 .
C9 C9 1.489(8) 2_556
C9 H9A 0.9700 .
C9 H9B 0.9700 .

loop_
_geom_hbond_atom_site_label_D
_geom_hbond_atom_site_label_H
_geom_hbond_atom_site_label_A
_geom_hbond_distance_DH
_geom_hbond_distance_HA
_geom_hbond_distance_DA
_geom_hbond_angle_DHA
_geom_hbond_site_symmetry_A
N1 H1C S11 0.89 2.30 3.174(4) 165.9 2_666
N1 H1D Cl1 0.89 2.27 3.151(4) 171.2 .
N1 H1E S14 0.89 2.93 3.616(4) 134.7 1_565
N1 H1E S17 0.89 2.57 3.273(4) 136.2 1_565
N2 H2C S17 0.89 2.38 3.252(4) 165.0 2_565
N2 H2D S8 0.89 2.39 3.215(4) 154.5 2_666
N2 H2E S6 0.89 2.88 3.324(3) 112.6 1_564
N2 H2E S7 0.89 2.49 3.347(4) 161.2 1_564
C1 H1B S7 0.97 2.82 3.657(4) 144.8 1_564
C2 H2B S14 0.97 3.00 3.739(4) 134.4 1_565
N3 H3C Cl1 0.89 2.29 3.162(4) 166.6 .
N3 H3D S4 0.89 2.59 3.400(4) 152.0 2_566
N3 H3E S16 0.89 2.41 3.295(4) 172.6 .
N4 H4C S3 0.89 2.67 3.341(4) 133.2 .
N4 H4D S12 0.89 2.41 3.247(4) 156.4 2_666
N4 H4E S16 0.89 2.40 3.270(4) 165.3 .
C3 H3A S3 0.97 2.88 3.842(5) 171.2 2_566
C3 H3B S9 0.97 2.88 3.650(4) 137.6 2_666
C4 H4A S15 0.97 2.98 3.875(4) 153.6 2_566
C4 H4B S15 0.97 3.01 3.866(4) 148.4 .
N5 H5C Cl1 0.89 2.23 3.115(4) 170.6 2_666
N5 H5D S5 0.89 2.70 3.338(4) 129.4 .
N5 H5D S16 0.89 2.75 3.389(4) 130.3 2_666
N5 H5E S8 0.89 2.34 3.214(3) 168.4 .
N6 H6C S2 0.89 2.55 3.252(4) 136.4 2_667
N6 H6C S5 0.89 3.00 3.437(4) 112.5 2_667
N6 H6D S7 0.89 2.31 3.181(4) 166.2 2_667
N6 H6E Cl1 0.89 2.23 3.113(4) 169.8 1_656
C5 H5A S14 0.97 2.87 3.782(4) 157.4 2_666
C5 H5A S16 0.97 2.96 3.623(4) 126.3 2_666
C5 H5B S13 0.97 3.00 3.628(5) 123.2 1_656
C6 H6B S8 0.97 2.95 3.539(5) 120.5 .
N7 H7C S1 0.89 2.71 3.519(3) 151.1 .
N7 H7C S10 0.89 2.88 3.334(3) 113.0 .
N7 H7D S10 0.89 3.02 3.564(4) 121.1 2_656
N7 H7D S12 0.89 2.50 3.282(4) 146.3 .
N7 H7E S11 0.89 2.43 3.324(4) 177.9 2_656
N8 H8C S7 0.89 2.77 3.403(4) 129.3 1_554
N8 H8C S8 0.89 2.67 3.414(4) 141.4 1_554
N8 H8D S4 0.89 2.51 3.367(4) 162.5 2_666
N8 H8E S16 0.89 2.62 3.492(4) 165.4 .
C7 H7B S3 0.97 3.03 3.690(4) 126.5 .
N9 H9C S2 0.89 2.85 3.504(4) 131.4 .
N9 H9C S3 0.89 2.60 3.392(4) 148.4 .
N9 H9D S11 0.89 2.59 3.296(3) 137.2 2_656
N9 H9D S12 0.89 2.72 3.449(4) 139.9 2_656
N9 H9E S17 0.89 2.44 3.320(3) 170.9 2_556
C9 H9A S15 0.97 2.97 3.930(5) 169.4 .

loop_
_geom_torsion_atom_site_label_1
_geom_torsion_atom_site_label_2
_geom_torsion_atom_site_label_3
_geom_torsion_atom_site_label_4
_geom_torsion
N1 C1 C2 N2 177.4(3)
N3 C3 C4 N4 82.8(5)
N5 C5 C6 N6 -168.5(4)
N7 C7 C8 N8 176.2(4)
